data_7102791
loop_
_publ_author_name
'Tsai, Yi-Chou'
'Wang, Po-Yang'
'Lin, Kuan-Ming'
'Chen, Shin-An'
'Chen, Jin-Ming'

_publ_section_title
;
 Synthesis and reactions of \b-diketiminato divanadium(I)
 inverted-sandwich complexes
;
_journal_coden_ASTM CHCOFS
_journal_issue 2
_journal_name_full
;
 Chemical Communications (Cambridge, United Kingdom)
;
_journal_page_first 205
_journal_page_last 207
_journal_paper_doi 10.1039/b711816c
_journal_year 2008
_chemical_formula_moiety 'C64 H96 N4 O3 V2'
_chemical_formula_sum 'C64 H96 N4 O3 V2'
_chemical_formula_weight 1071.33
_space_group_IT_number 14
_symmetry_cell_setting monoclinic
_symmetry_space_group_name_Hall '-P 2ybc'
_symmetry_space_group_name_H-M 'P 1 21/c 1'
_atom_sites_solution_hydrogens geom
_atom_sites_solution_primary direct
_atom_sites_solution_secondary difmap
_audit_creation_method SHELXL-97
_cell_angle_alpha 90.00
_cell_angle_beta 106.4620(10)
_cell_angle_gamma 90.00
_cell_formula_units_Z 4
_cell_length_a 13.7676(2)
_cell_length_b 21.2023(4)
_cell_length_c 23.5956(5)
_cell_measurement_reflns_used 29732
_cell_measurement_temperature 200(2)
_cell_measurement_theta_max 25.35
_cell_measurement_theta_min 2.037
_cell_volume 6605.3(2)
_computing_cell_refinement 'HKL Scalepack (Otwinowski & Minor 1997)'
_computing_data_collection 'Collect (Nonius BV, 1997-2000)'
_computing_data_reduction 'HKL Denzo and Scalepack (Otwinowski & Minor 19'
_computing_molecular_graphics 'Ortep-3 for Windows (Farrugia, 1997)'
_computing_publication_material 'WinGX publication routines (Farrugia, 1999)'
_computing_structure_refinement 'SHELXL-97 (Sheldrick, 1997)'
_computing_structure_solution 'SHELXS-86 (Sheldrick, 1986)'
_diffrn_ambient_temperature 200(2)
_diffrn_detector_area_resol_mean 9
_diffrn_measured_fraction_theta_full 0.983
_diffrn_measured_fraction_theta_max 0.983
_diffrn_measurement_device_type KappaCCD
_diffrn_measurement_method 'CCD rotation images, thick slices'
_diffrn_radiation_monochromator graphite
_diffrn_radiation_source 'fine-focus sealed tube'
_diffrn_radiation_type MoK\a
_diffrn_radiation_wavelength 0.71073
_diffrn_reflns_av_R_equivalents 0.1059
_diffrn_reflns_av_sigmaI/netI 0.0741
_diffrn_reflns_limit_h_max 16
_diffrn_reflns_limit_h_min -16
_diffrn_reflns_limit_k_max 25
_diffrn_reflns_limit_k_min -25
_diffrn_reflns_limit_l_max 28
_diffrn_reflns_limit_l_min -27
_diffrn_reflns_number 32107
_diffrn_reflns_theta_full 25.35
_diffrn_reflns_theta_max 25.35
_diffrn_reflns_theta_min 2.04
_exptl_absorpt_coefficient_mu 0.325
_exptl_absorpt_correction_T_max 0.9752
_exptl_absorpt_correction_T_min 0.7099
_exptl_absorpt_correction_type multi-scan
_exptl_absorpt_process_details
;
?
;
_exptl_crystal_colour black
_exptl_crystal_density_diffrn 1.077
_exptl_crystal_density_method 'not measured'
_exptl_crystal_description prism
_exptl_crystal_F_000 2312
_exptl_crystal_size_max 0.8
_exptl_crystal_size_mid 0.8
_exptl_crystal_size_min 0.5
_refine_diff_density_max 0.662
_refine_diff_density_min -0.657
_refine_diff_density_rms 0.153
_refine_ls_extinction_coef 0.0135(9)
_refine_ls_extinction_expression Fc^*^=kFc[1+0.001xFc^2^\l^3^/sin(2\q)]^-1/4^
_refine_ls_extinction_method SHELXL
_refine_ls_goodness_of_fit_ref 1.099
_refine_ls_hydrogen_treatment noref
_refine_ls_matrix_type full
_refine_ls_number_parameters 659
_refine_ls_number_reflns 11904
_refine_ls_number_restraints 0
_refine_ls_restrained_S_all 1.099
_refine_ls_R_factor_all 0.0940
_refine_ls_R_factor_gt 0.0721
_refine_ls_shift/su_max 0.000
_refine_ls_shift/su_mean 0.000
_refine_ls_structure_factor_coef Fsqd
_refine_ls_weighting_details 'calc w=1/[\s^2^(Fo^2^)+(0.1087P)^2^+4.1296P] where P=(Fo^2^+2Fc^2^)/3'
_refine_ls_weighting_scheme calc
_refine_ls_wR_factor_gt 0.1911
_refine_ls_wR_factor_ref 0.2076
_reflns_number_gt 9165
_reflns_number_total 11904
_reflns_threshold_expression >2sigma(I)
_cod_data_source_file b711816c.txt
_cod_data_source_block complex_2
_cod_original_sg_symbol_H-M 'P 21/c'
_cod_database_code 7102791

loop_
_symmetry_equiv_pos_as_xyz
'x, y, z'
'-x, y+1/2, -z+1/2'
'-x, -y, -z'
'x, -y-1/2, z-1/2'

loop_
_atom_site_label
_atom_site_type_symbol
_atom_site_fract_x
_atom_site_fract_y
_atom_site_fract_z
_atom_site_U_iso_or_equiv
_atom_site_adp_type
_atom_site_occupancy
_atom_site_symmetry_multiplicity
_atom_site_calc_flag
_atom_site_refinement_flags
_atom_site_disorder_assembly
_atom_site_disorder_group
C1 C 0.1144(2) 0.09209(15) 0.10817(13) 0.0286(7) Uani 1 1 d . . .
C2 C 0.2124(3) 0.06638(16) 0.12137(14) 0.0321(7) Uani 1 1 d . . .
C3 C 0.2628(3) 0.03426(17) 0.17960(15) 0.0363(8) Uani 1 1 d . . .
H3 H 0.2396 0.0556 0.2103 0.044 Uiso 1 1 calc R . .
C4 C 0.2308(3) -0.03471(18) 0.17849(19) 0.0512(10) Uani 1 1 d . . .
H4A H 0.2628 -0.0538 0.2160 0.077 Uiso 1 1 calc R . .
H4B H 0.2508 -0.0566 0.1480 0.077 Uiso 1 1 calc R . .
H4C H 0.1585 -0.0371 0.1707 0.077 Uiso 1 1 calc R . .
C5 C 0.3784(3) 0.0382(2) 0.19757(17) 0.0476(10) Uani 1 1 d . . .
H5A H 0.4055 0.0178 0.2350 0.071 Uiso 1 1 calc R . .
H5B H 0.3988 0.0816 0.2007 0.071 Uiso 1 1 calc R . .
H5C H 0.4034 0.0176 0.1683 0.071 Uiso 1 1 calc R . .
C6 C 0.2614(3) 0.06825(19) 0.07688(16) 0.0424(9) Uani 1 1 d . . .
H6 H 0.3254 0.0503 0.0839 0.051 Uiso 1 1 calc R . .
C7 C 0.2173(3) 0.0960(2) 0.02330(17) 0.0495(10) Uani 1 1 d . . .
H7 H 0.2516 0.0967 -0.0055 0.059 Uiso 1 1 calc R . .
C8 C 0.1225(3) 0.1228(2) 0.01169(15) 0.0485(10) Uani 1 1 d . . .
H8 H 0.0938 0.1419 -0.0247 0.058 Uiso 1 1 calc R . .
C9 C 0.0696(3) 0.12140(17) 0.05348(14) 0.0378(8) Uani 1 1 d . . .
C10 C -0.0353(3) 0.1511(2) 0.03815(17) 0.0528(11) Uani 1 1 d . . .
H10 H -0.0619 0.1463 0.0723 0.063 Uiso 1 1 calc R . .
C11 C -0.0289(5) 0.2217(3) 0.0259(2) 0.0826(18) Uani 1 1 d . . .
H11A H -0.0954 0.2398 0.0163 0.124 Uiso 1 1 calc R . .
H11B H -0.0009 0.2274 -0.0067 0.124 Uiso 1 1 calc R . .
H11C H 0.0138 0.2420 0.0604 0.124 Uiso 1 1 calc R . .
C12 C -0.1088(4) 0.1178(3) -0.0152(2) 0.0785(16) Uani 1 1 d . . .
H12A H -0.1743 0.1372 -0.0236 0.118 Uiso 1 1 calc R . .
H12B H -0.1140 0.0740 -0.0061 0.118 Uiso 1 1 calc R . .
H12C H -0.0836 0.1215 -0.0490 0.118 Uiso 1 1 calc R . .
C13 C -0.0261(3) -0.00561(19) 0.10203(18) 0.0483(10) Uani 1 1 d . . .
H13A H 0.0245 -0.0017 0.0814 0.072 Uiso 1 1 calc R . .
H13B H -0.0922 -0.0031 0.0743 0.072 Uiso 1 1 calc R . .
H13C H -0.0186 -0.0455 0.1220 0.072 Uiso 1 1 calc R . .
C14 C -0.0136(2) 0.04673(16) 0.14645(14) 0.0320(7) Uani 1 1 d . . .
C15 C -0.0824(3) 0.04713(17) 0.17995(16) 0.0366(8) Uani 1 1 d . . .
H15 H -0.1214 0.0109 0.1777 0.044 Uiso 1 1 calc R . .
C16 C -0.1001(2) 0.09497(17) 0.21642(14) 0.0333(7) Uani 1 1 d . . .
C17 C -0.1891(3) 0.0866(2) 0.2407(2) 0.0549(11) Uani 1 1 d . . .
H17A H -0.1941 0.1223 0.2647 0.082 Uiso 1 1 calc R . .
H17B H -0.1800 0.0490 0.2643 0.082 Uiso 1 1 calc R . .
H17C H -0.2500 0.0830 0.2087 0.082 Uiso 1 1 calc R . .
C18 C -0.0764(2) 0.19859(16) 0.25920(15) 0.0324(7) Uani 1 1 d . . .
C19 C -0.1386(3) 0.24558(18) 0.22479(16) 0.0398(8) Uani 1 1 d . . .
C20 C -0.1774(3) 0.2414(2) 0.15781(18) 0.0541(11) Uani 1 1 d . . .
H20 H -0.1461 0.2045 0.1450 0.065 Uiso 1 1 calc R . .
C21 C -0.1489(4) 0.3000(3) 0.1281(2) 0.0734(15) Uani 1 1 d . . .
H21A H -0.1742 0.2957 0.0860 0.110 Uiso 1 1 calc R . .
H21B H -0.0765 0.3042 0.1391 0.110 Uiso 1 1 calc R . .
H21C H -0.1781 0.3367 0.1406 0.110 Uiso 1 1 calc R . .
C22 C -0.2939(4) 0.2319(4) 0.1383(3) 0.094(2) Uani 1 1 d . . .
H22A H -0.3175 0.2292 0.0960 0.142 Uiso 1 1 calc R . .
H22B H -0.3259 0.2669 0.1516 0.142 Uiso 1 1 calc R . .
H22C H -0.3105 0.1936 0.1552 0.142 Uiso 1 1 calc R . .
C23 C -0.1665(3) 0.29665(19) 0.25339(18) 0.0449(9) Uani 1 1 d . . .
H23 H -0.2074 0.3279 0.2312 0.054 Uiso 1 1 calc R . .
C24 C -0.1349(3) 0.30192(19) 0.31378(18) 0.0457(9) Uani 1 1 d . . .
H24 H -0.1536 0.3368 0.3321 0.055 Uiso 1 1 calc R . .
C25 C -0.0758(3) 0.25567(19) 0.34704(17) 0.0441(9) Uani 1 1 d . . .
H25 H -0.0560 0.2593 0.3880 0.053 Uiso 1 1 calc R . .
C26 C -0.0444(3) 0.20329(17) 0.32104(15) 0.0363(8) Uani 1 1 d . . .
C27 C 0.0191(3) 0.15267(18) 0.36082(16) 0.0398(8) Uani 1 1 d . . .
H27 H 0.0357 0.1201 0.3356 0.048 Uiso 1 1 calc R . .
C28 C -0.0404(4) 0.1215(2) 0.3995(2) 0.0599(12) Uani 1 1 d . . .
H28A H 0.0009 0.0898 0.4239 0.090 Uiso 1 1 calc R . .
H28B H -0.1007 0.1024 0.3747 0.090 Uiso 1 1 calc R . .
H28C H -0.0585 0.1528 0.4241 0.090 Uiso 1 1 calc R . .
C29 C 0.1180(3) 0.1792(2) 0.40047(17) 0.0460(9) Uani 1 1 d . . .
H29A H 0.1558 0.1461 0.4246 0.069 Uiso 1 1 calc R . .
H29B H 0.1033 0.2116 0.4253 0.069 Uiso 1 1 calc R . .
H29C H 0.1571 0.1968 0.3765 0.069 Uiso 1 1 calc R . .
C30 C 0.3991(3) 0.05117(16) 0.37085(14) 0.0317(7) Uani 1 1 d . . .
C31 C 0.3211(3) 0.00619(16) 0.36009(15) 0.0347(7) Uani 1 1 d . . .
C32 C 0.2144(3) 0.02152(18) 0.36239(16) 0.0383(8) Uani 1 1 d . . .
H32 H 0.2091 0.0675 0.3651 0.046 Uiso 1 1 calc R . .
C33 C 0.1933(3) -0.0072(3) 0.41738(19) 0.0603(12) Uani 1 1 d . . .
H33A H 0.1257 0.0032 0.4178 0.090 Uiso 1 1 calc R . .
H33B H 0.2407 0.0094 0.4522 0.090 Uiso 1 1 calc R . .
H33C H 0.2005 -0.0522 0.4166 0.090 Uiso 1 1 calc R . .
C34 C 0.1333(3) -0.0003(2) 0.30674(17) 0.0453(9) Uani 1 1 d . . .
H34A H 0.0674 0.0104 0.3101 0.068 Uiso 1 1 calc R . .
H34B H 0.1379 -0.0451 0.3026 0.068 Uiso 1 1 calc R . .
H34C H 0.1438 0.0203 0.2727 0.068 Uiso 1 1 calc R . .
C35 C 0.3453(3) -0.05563(18) 0.34902(17) 0.0446(9) Uani 1 1 d . . .
H35 H 0.2951 -0.0864 0.3419 0.054 Uiso 1 1 calc R . .
C36 C 0.4413(3) -0.07223(18) 0.34839(18) 0.0485(10) Uani 1 1 d . . .
H36 H 0.4557 -0.1140 0.3417 0.058 Uiso 1 1 calc R . .
C37 C 0.5167(3) -0.02737(19) 0.35764(16) 0.0451(9) Uani 1 1 d . . .
H37 H 0.5811 -0.0391 0.3564 0.054 Uiso 1 1 calc R . .
C38 C 0.4975(3) 0.03530(17) 0.36886(15) 0.0358(8) Uani 1 1 d . . .
C39 C 0.5823(3) 0.0838(2) 0.37864(17) 0.0433(9) Uani 1 1 d . . .
H39 H 0.5519 0.1256 0.3790 0.052 Uiso 1 1 calc R . .
C40 C 0.6322(3) 0.0833(3) 0.3293(2) 0.0614(12) Uani 1 1 d . . .
H40A H 0.6848 0.1145 0.3369 0.092 Uiso 1 1 calc R . .
H40B H 0.5827 0.0926 0.2925 0.092 Uiso 1 1 calc R . .
H40C H 0.6609 0.0424 0.3270 0.092 Uiso 1 1 calc R . .
C41 C 0.6605(4) 0.0743(3) 0.4387(2) 0.0687(14) Uani 1 1 d . . .
H41A H 0.7126 0.1057 0.4439 0.103 Uiso 1 1 calc R . .
H41B H 0.6899 0.0331 0.4402 0.103 Uiso 1 1 calc R . .
H41C H 0.6280 0.0783 0.4695 0.103 Uiso 1 1 calc R . .
C42 C 0.4249(3) 0.0877(2) 0.48981(16) 0.0515(10) Uani 1 1 d . . .
H42A H 0.4226 0.0458 0.4740 0.077 Uiso 1 1 calc R . .
H42B H 0.3766 0.0911 0.5121 0.077 Uiso 1 1 calc R . .
H42C H 0.4916 0.0961 0.5151 0.077 Uiso 1 1 calc R . .
C43 C 0.3990(3) 0.13527(18) 0.43924(14) 0.0357(8) Uani 1 1 d . . .
C44 C 0.3996(3) 0.19886(18) 0.45551(15) 0.0392(8) Uani 1 1 d . . .
H44 H 0.4064 0.2067 0.4952 0.047 Uiso 1 1 calc R . .
C45 C 0.3913(3) 0.25146(17) 0.41954(15) 0.0357(8) Uani 1 1 d . . .
C46 C 0.4179(4) 0.3131(2) 0.45186(18) 0.0537(11) Uani 1 1 d . . .
H46A H 0.4104 0.3468 0.4238 0.081 Uiso 1 1 calc R . .
H46B H 0.4868 0.3117 0.4763 0.081 Uiso 1 1 calc R . .
H46C H 0.3736 0.3202 0.4761 0.081 Uiso 1 1 calc R . .
C47 C 0.3752(3) 0.30586(16) 0.32901(15) 0.0341(7) Uani 1 1 d . . .
C48 C 0.2909(3) 0.34427(16) 0.30459(15) 0.0341(8) Uani 1 1 d . . .
C49 C 0.1850(3) 0.32685(17) 0.30778(16) 0.0376(8) Uani 1 1 d . . .
H49 H 0.1800 0.2808 0.3057 0.045 Uiso 1 1 calc R . .
C50 C 0.1688(3) 0.3468(2) 0.36696(19) 0.0530(10) Uani 1 1 d . . .
H50A H 0.1020 0.3347 0.3678 0.079 Uiso 1 1 calc R . .
H50B H 0.1761 0.3917 0.3713 0.079 Uiso 1 1 calc R . .
H50C H 0.2182 0.3264 0.3987 0.079 Uiso 1 1 calc R . .
C51 C 0.1006(3) 0.3527(2) 0.25717(19) 0.0509(10) Uani 1 1 d . . .
H51A H 0.0364 0.3397 0.2618 0.076 Uiso 1 1 calc R . .
H51B H 0.1076 0.3368 0.2205 0.076 Uiso 1 1 calc R . .
H51C H 0.1041 0.3979 0.2572 0.076 Uiso 1 1 calc R . .
C52 C 0.3064(3) 0.40066(18) 0.27846(17) 0.0460(9) Uani 1 1 d . . .
H52 H 0.2517 0.4272 0.2627 0.055 Uiso 1 1 calc R . .
C53 C 0.4010(4) 0.4181(2) 0.2753(2) 0.0566(11) Uani 1 1 d . . .
H53 H 0.4100 0.4566 0.2587 0.068 Uiso 1 1 calc R . .
C54 C 0.4818(3) 0.3785(2) 0.2967(2) 0.0523(10) Uani 1 1 d . . .
H54 H 0.5451 0.3903 0.2934 0.063 Uiso 1 1 calc R . .
C55 C 0.4718(3) 0.32152(18) 0.32302(18) 0.0436(9) Uani 1 1 d . . .
C56 C 0.5639(3) 0.2782(2) 0.3434(2) 0.0541(11) Uani 1 1 d . . .
H56 H 0.5418 0.2395 0.3588 0.065 Uiso 1 1 calc R . .
C57 C 0.6026(4) 0.2601(3) 0.2915(3) 0.0774(15) Uani 1 1 d . . .
H57A H 0.6599 0.2326 0.3049 0.116 Uiso 1 1 calc R . .
H57B H 0.6223 0.2974 0.2746 0.116 Uiso 1 1 calc R . .
H57C H 0.5499 0.2388 0.2623 0.116 Uiso 1 1 calc R . .
C58 C 0.6485(4) 0.3073(3) 0.3930(2) 0.0762(15) Uani 1 1 d . . .
H58A H 0.7042 0.2783 0.4045 0.114 Uiso 1 1 calc R . .
H58B H 0.6237 0.3160 0.4263 0.114 Uiso 1 1 calc R . .
H58C H 0.6707 0.3458 0.3793 0.114 Uiso 1 1 calc R . .
C59 C 0.4141(9) 0.2228(6) 0.1280(4) 0.163(4) Uani 1 1 d . . .
H59A H 0.4317 0.1906 0.1579 0.245 Uiso 1 1 calc R . .
H59B H 0.4723 0.2486 0.1303 0.245 Uiso 1 1 calc R . .
H59C H 0.3919 0.2034 0.0897 0.245 Uiso 1 1 calc R . .
C60 C 0.3348(10) 0.2607(8) 0.1373(7) 0.218(7) Uani 1 1 d . . .
H60A H 0.2800 0.2322 0.1379 0.262 Uiso 1 1 calc R . .
H60B H 0.3597 0.2778 0.1770 0.262 Uiso 1 1 calc R . .
C61 C 0.2924(8) 0.3095(6) 0.1018(4) 0.128(3) Uani 1 1 d . . .
H61A H 0.3487 0.3360 0.0998 0.154 Uiso 1 1 calc R . .
H61B H 0.2661 0.2912 0.0628 0.154 Uiso 1 1 calc R . .
C62 C 0.2195(10) 0.3502(6) 0.1075(5) 0.149(4) Uani 1 1 d . . .
H62A H 0.1684 0.3229 0.1156 0.179 Uiso 1 1 calc R . .
H62B H 0.2506 0.3718 0.1444 0.179 Uiso 1 1 calc R . .
C63 C 0.1667(10) 0.3943(7) 0.0739(6) 0.170(4) Uani 1 1 d . . .
H63A H 0.1319 0.3728 0.0375 0.204 Uiso 1 1 calc R . .
H63B H 0.2168 0.4210 0.0641 0.204 Uiso 1 1 calc R . .
C64 C 0.0956(13) 0.4357(6) 0.0837(6) 0.209(6) Uani 1 1 d . . .
H64A H 0.0706 0.4621 0.0496 0.313 Uiso 1 1 calc R . .
H64B H 0.1265 0.4615 0.1175 0.313 Uiso 1 1 calc R . .
H64C H 0.0406 0.4124 0.0909 0.313 Uiso 1 1 calc R . .
V1 V 0.08694(4) 0.16277(2) 0.20994(2) 0.02444(17) Uani 1 1 d . . .
V2 V 0.32841(4) 0.17040(3) 0.31136(2) 0.02557(18) Uani 1 1 d . . .
N1 N 0.05966(19) 0.09037(12) 0.15222(11) 0.0269(6) Uani 1 1 d . . .
N2 N -0.0434(2) 0.14664(13) 0.22940(12) 0.0295(6) Uani 1 1 d . . .
N3 N 0.37893(19) 0.11646(13) 0.38307(11) 0.0290(6) Uani 1 1 d . . .
N4 N 0.3651(2) 0.24895(13) 0.36079(11) 0.0308(6) Uani 1 1 d . . .
O1 O 0.07224(19) 0.22477(11) 0.17031(10) 0.0377(6) Uani 1 1 d . . .
O2 O 0.40931(18) 0.16574(12) 0.27500(10) 0.0389(6) Uani 1 1 d . . .
O3 O 0.19627(17) 0.15662(11) 0.27324(10) 0.0335(5) Uani 1 1 d . . .

loop_
_atom_site_aniso_label
_atom_site_aniso_U_11
_atom_site_aniso_U_22
_atom_site_aniso_U_33
_atom_site_aniso_U_23
_atom_site_aniso_U_13
_atom_site_aniso_U_12
C1 0.0348(17) 0.0275(16) 0.0256(15) -0.0031(13) 0.0123(13) -0.0026(13)
C2 0.0358(17) 0.0327(18) 0.0303(16) -0.0042(14) 0.0135(13) -0.0017(14)
C3 0.0385(19) 0.0367(19) 0.0338(17) -0.0020(15) 0.0106(14) 0.0102(15)
C4 0.063(3) 0.038(2) 0.051(2) 0.0058(18) 0.0141(19) 0.0081(19)
C5 0.040(2) 0.055(2) 0.045(2) -0.0017(18) 0.0092(16) 0.0148(18)
C6 0.0362(19) 0.055(2) 0.0405(19) -0.0022(17) 0.0183(15) 0.0034(17)
C7 0.052(2) 0.066(3) 0.0368(19) -0.0010(19) 0.0238(17) -0.004(2)
C8 0.066(3) 0.057(3) 0.0240(17) 0.0036(16) 0.0150(17) 0.002(2)
C9 0.048(2) 0.039(2) 0.0261(16) -0.0007(14) 0.0102(14) 0.0042(16)
C10 0.059(3) 0.069(3) 0.0293(18) 0.0059(18) 0.0109(17) 0.027(2)
C11 0.126(5) 0.079(4) 0.042(2) 0.015(2) 0.024(3) 0.053(4)
C12 0.053(3) 0.113(5) 0.055(3) -0.011(3) -0.008(2) 0.021(3)
C13 0.050(2) 0.042(2) 0.055(2) -0.0195(19) 0.0194(18) -0.0126(18)
C14 0.0317(17) 0.0297(17) 0.0342(17) -0.0029(14) 0.0088(13) -0.0016(14)
C15 0.0358(18) 0.0309(18) 0.0460(19) -0.0048(15) 0.0163(15) -0.0114(15)
C16 0.0300(17) 0.0380(19) 0.0348(17) -0.0028(15) 0.0137(13) -0.0060(14)
C17 0.045(2) 0.067(3) 0.064(3) -0.017(2) 0.035(2) -0.020(2)
C18 0.0289(16) 0.0336(18) 0.0387(18) -0.0031(15) 0.0159(14) 0.0030(14)
C19 0.0357(18) 0.044(2) 0.0424(19) -0.0019(16) 0.0165(15) 0.0047(16)
C20 0.052(2) 0.063(3) 0.042(2) 0.002(2) 0.0051(18) 0.024(2)
C21 0.098(4) 0.074(3) 0.054(3) 0.018(2) 0.031(3) 0.039(3)
C22 0.060(3) 0.135(6) 0.072(4) 0.000(4) -0.008(3) -0.001(3)
C23 0.0381(19) 0.045(2) 0.056(2) 0.0025(19) 0.0214(17) 0.0125(17)
C24 0.047(2) 0.043(2) 0.054(2) -0.0098(18) 0.0257(18) 0.0096(18)
C25 0.047(2) 0.047(2) 0.043(2) -0.0118(17) 0.0214(17) 0.0053(18)
C26 0.0355(18) 0.041(2) 0.0362(18) -0.0039(15) 0.0163(14) -0.0037(15)
C27 0.046(2) 0.041(2) 0.0367(18) -0.0026(16) 0.0181(16) 0.0040(16)
C28 0.062(3) 0.066(3) 0.056(3) 0.016(2) 0.024(2) -0.003(2)
C29 0.048(2) 0.055(2) 0.0368(19) 0.0003(17) 0.0166(16) 0.0097(19)
C30 0.0365(17) 0.0295(17) 0.0291(16) 0.0024(13) 0.0094(13) 0.0043(14)
C31 0.0392(18) 0.0339(18) 0.0330(17) 0.0053(14) 0.0135(14) 0.0034(15)
C32 0.0400(19) 0.0344(19) 0.0430(19) 0.0030(16) 0.0157(15) -0.0009(15)
C33 0.055(3) 0.083(3) 0.048(2) 0.010(2) 0.0225(19) 0.003(2)
C34 0.041(2) 0.047(2) 0.049(2) 0.0031(18) 0.0142(17) -0.0033(17)
C35 0.052(2) 0.0312(19) 0.051(2) 0.0027(17) 0.0146(18) 0.0009(17)
C36 0.061(3) 0.032(2) 0.053(2) 0.0005(17) 0.0167(19) 0.0127(18)
C37 0.045(2) 0.049(2) 0.043(2) 0.0074(17) 0.0147(16) 0.0181(18)
C38 0.0351(18) 0.039(2) 0.0329(17) 0.0095(15) 0.0089(14) 0.0084(15)
C39 0.0331(19) 0.049(2) 0.047(2) 0.0041(18) 0.0099(16) 0.0060(16)
C40 0.043(2) 0.077(3) 0.070(3) 0.010(2) 0.025(2) -0.002(2)
C41 0.052(3) 0.085(4) 0.060(3) 0.002(3) 0.001(2) -0.007(2)
C42 0.071(3) 0.051(2) 0.0302(18) 0.0096(17) 0.0107(18) 0.010(2)
C43 0.0370(18) 0.043(2) 0.0281(16) 0.0040(15) 0.0103(14) 0.0018(15)
C44 0.048(2) 0.044(2) 0.0260(16) -0.0061(15) 0.0100(14) -0.0021(17)
C45 0.0363(18) 0.0356(19) 0.0368(18) -0.0084(15) 0.0128(14) -0.0041(15)
C46 0.070(3) 0.047(2) 0.041(2) -0.0116(18) 0.0096(19) -0.006(2)
C47 0.0394(19) 0.0291(17) 0.0348(17) -0.0046(14) 0.0120(14) -0.0099(15)
C48 0.0431(19) 0.0264(17) 0.0350(17) -0.0052(14) 0.0147(15) -0.0060(14)
C49 0.042(2) 0.0315(18) 0.0428(19) -0.0052(15) 0.0183(16) -0.0029(15)
C50 0.056(3) 0.057(3) 0.052(2) -0.008(2) 0.026(2) 0.003(2)
C51 0.046(2) 0.046(2) 0.059(3) 0.000(2) 0.0107(19) 0.0024(18)
C52 0.055(2) 0.035(2) 0.048(2) 0.0034(17) 0.0144(18) -0.0024(18)
C53 0.067(3) 0.040(2) 0.066(3) 0.009(2) 0.024(2) -0.019(2)
C54 0.053(2) 0.047(2) 0.063(3) -0.001(2) 0.027(2) -0.021(2)
C55 0.040(2) 0.040(2) 0.052(2) -0.0022(17) 0.0144(17) -0.0143(16)
C56 0.034(2) 0.051(2) 0.076(3) 0.003(2) 0.0135(19) -0.0149(18)
C57 0.049(3) 0.078(4) 0.114(4) -0.011(3) 0.037(3) -0.013(2)
C58 0.049(3) 0.084(4) 0.086(4) 0.009(3) 0.002(2) -0.014(3)
C59 0.172(11) 0.200(11) 0.111(7) 0.001(7) 0.028(7) -0.063(9)
C60 0.147(10) 0.285(18) 0.253(16) 0.114(15) 0.105(11) 0.057(11)
C61 0.125(7) 0.181(10) 0.091(5) 0.019(6) 0.052(5) 0.005(7)
C62 0.171(11) 0.143(9) 0.130(8) 0.016(7) 0.036(7) 0.018(8)
C63 0.170(11) 0.167(11) 0.179(11) 0.016(9) 0.061(9) 0.028(9)
C64 0.276(18) 0.159(11) 0.208(13) 0.017(10) 0.095(12) 0.032(12)
V1 0.0252(3) 0.0252(3) 0.0243(3) -0.0009(2) 0.0092(2) -0.0005(2)
V2 0.0257(3) 0.0274(3) 0.0244(3) -0.0003(2) 0.0084(2) -0.0023(2)
N1 0.0294(13) 0.0258(13) 0.0259(12) 0.0001(11) 0.0084(10) 0.0006(11)
N2 0.0290(14) 0.0297(14) 0.0327(14) -0.0012(12) 0.0136(11) 0.0021(11)
N3 0.0276(13) 0.0322(15) 0.0281(13) 0.0015(11) 0.0091(11) 0.0004(11)
N4 0.0351(14) 0.0307(15) 0.0271(13) 0.0001(11) 0.0098(11) -0.0039(12)
O1 0.0455(14) 0.0308(13) 0.0382(13) 0.0031(10) 0.0144(10) 0.0019(11)
O2 0.0385(13) 0.0480(15) 0.0353(12) -0.0039(11) 0.0188(10) -0.0038(11)
O3 0.0299(12) 0.0376(13) 0.0315(12) -0.0032(10) 0.0061(9) -0.0012(10)

loop_
_atom_type_symbol
_atom_type_description
_atom_type_scat_dispersion_real
_atom_type_scat_dispersion_imag
_atom_type_scat_source
C C 0.0033 0.0016 'International Tables Vol C Tables 4.2.6.8 and 6.1.1.4'
H H 0.0000 0.0000 'International Tables Vol C Tables 4.2.6.8 and 6.1.1.4'
V V 0.3005 0.5294 'International Tables Vol C Tables 4.2.6.8 and 6.1.1.4'
N N 0.0061 0.0033 'International Tables Vol C Tables 4.2.6.8 and 6.1.1.4'
O O 0.0106 0.0060 'International Tables Vol C Tables 4.2.6.8 and 6.1.1.4'

loop_
_geom_angle_atom_site_label_1
_geom_angle_atom_site_label_2
_geom_angle_atom_site_label_3
_geom_angle
_geom_angle_site_symmetry_1
_geom_angle_site_symmetry_3
_geom_angle_publ_flag
C2 C1 C9 121.2(3) . . ?
C2 C1 N1 119.6(3) . . ?
C9 C1 N1 119.2(3) . . ?
C6 C2 C1 117.3(3) . . ?
C6 C2 C3 119.9(3) . . ?
C1 C2 C3 122.7(3) . . ?
C2 C3 C4 111.1(3) . . ?
C2 C3 C5 113.6(3) . . ?
C4 C3 C5 109.3(3) . . ?
C2 C3 H3 107.5 . . ?
C4 C3 H3 107.5 . . ?
C5 C3 H3 107.5 . . ?
C3 C4 H4A 109.5 . . ?
C3 C4 H4B 109.5 . . ?
H4A C4 H4B 109.5 . . ?
C3 C4 H4C 109.5 . . ?
H4A C4 H4C 109.5 . . ?
H4B C4 H4C 109.5 . . ?
C3 C5 H5A 109.5 . . ?
C3 C5 H5B 109.5 . . ?
H5A C5 H5B 109.5 . . ?
C3 C5 H5C 109.5 . . ?
H5A C5 H5C 109.5 . . ?
H5B C5 H5C 109.5 . . ?
C7 C6 C2 121.4(3) . . ?
C7 C6 H6 119.3 . . ?
C2 C6 H6 119.3 . . ?
C6 C7 C8 120.5(3) . . ?
C6 C7 H7 119.8 . . ?
C8 C7 H7 119.8 . . ?
C7 C8 C9 120.7(3) . . ?
C7 C8 H8 119.7 . . ?
C9 C8 H8 119.7 . . ?
C8 C9 C1 118.7(3) . . ?
C8 C9 C10 118.6(3) . . ?
C1 C9 C10 122.7(3) . . ?
C9 C10 C11 110.3(4) . . ?
C9 C10 C12 111.3(4) . . ?
C11 C10 C12 110.6(4) . . ?
C9 C10 H10 108.2 . . ?
C11 C10 H10 108.2 . . ?
C12 C10 H10 108.2 . . ?
C10 C11 H11A 109.5 . . ?
C10 C11 H11B 109.5 . . ?
H11A C11 H11B 109.5 . . ?
C10 C11 H11C 109.5 . . ?
H11A C11 H11C 109.5 . . ?
H11B C11 H11C 109.5 . . ?
C10 C12 H12A 109.5 . . ?
C10 C12 H12B 109.5 . . ?
H12A C12 H12B 109.5 . . ?
C10 C12 H12C 109.5 . . ?
H12A C12 H12C 109.5 . . ?
H12B C12 H12C 109.5 . . ?
C14 C13 H13A 109.5 . . ?
C14 C13 H13B 109.5 . . ?
H13A C13 H13B 109.5 . . ?
C14 C13 H13C 109.5 . . ?
H13A C13 H13C 109.5 . . ?
H13B C13 H13C 109.5 . . ?
N1 C14 C15 123.2(3) . . ?
N1 C14 C13 120.8(3) . . ?
C15 C14 C13 115.9(3) . . ?
C14 C15 C16 128.3(3) . . ?
C14 C15 H15 115.9 . . ?
C16 C15 H15 115.9 . . ?
N2 C16 C15 123.1(3) . . ?
N2 C16 C17 119.9(3) . . ?
C15 C16 C17 116.9(3) . . ?
C16 C17 H17A 109.5 . . ?
C16 C17 H17B 109.5 . . ?
H17A C17 H17B 109.5 . . ?
C16 C17 H17C 109.5 . . ?
H17A C17 H17C 109.5 . . ?
H17B C17 H17C 109.5 . . ?
C26 C18 C19 120.6(3) . . ?
C26 C18 N2 120.7(3) . . ?
C19 C18 N2 118.7(3) . . ?
C23 C19 C18 118.6(3) . . ?
C23 C19 C20 119.2(3) . . ?
C18 C19 C20 122.2(3) . . ?
C19 C20 C21 111.6(4) . . ?
C19 C20 C22 110.2(4) . . ?
C21 C20 C22 110.3(4) . . ?
C19 C20 H20 108.2 . . ?
C21 C20 H20 108.2 . . ?
C22 C20 H20 108.2 . . ?
C20 C21 H21A 109.5 . . ?
C20 C21 H21B 109.5 . . ?
H21A C21 H21B 109.5 . . ?
C20 C21 H21C 109.5 . . ?
H21A C21 H21C 109.5 . . ?
H21B C21 H21C 109.5 . . ?
C20 C22 H22A 109.5 . . ?
C20 C22 H22B 109.5 . . ?
H22A C22 H22B 109.5 . . ?
C20 C22 H22C 109.5 . . ?
H22A C22 H22C 109.5 . . ?
H22B C22 H22C 109.5 . . ?
C24 C23 C19 121.3(4) . . ?
C24 C23 H23 119.4 . . ?
C19 C23 H23 119.4 . . ?
C25 C24 C23 119.9(4) . . ?
C25 C24 H24 120.0 . . ?
C23 C24 H24 120.0 . . ?
C24 C25 C26 121.7(4) . . ?
C24 C25 H25 119.1 . . ?
C26 C25 H25 119.1 . . ?
C25 C26 C18 118.0(3) . . ?
C25 C26 C27 118.9(3) . . ?
C18 C26 C27 123.1(3) . . ?
C29 C27 C26 111.9(3) . . ?
C29 C27 C28 109.1(3) . . ?
C26 C27 C28 111.0(3) . . ?
C29 C27 H27 108.2 . . ?
C26 C27 H27 108.2 . . ?
C28 C27 H27 108.2 . . ?
C27 C28 H28A 109.5 . . ?
C27 C28 H28B 109.5 . . ?
H28A C28 H28B 109.5 . . ?
C27 C28 H28C 109.5 . . ?
H28A C28 H28C 109.5 . . ?
H28B C28 H28C 109.5 . . ?
C27 C29 H29A 109.5 . . ?
C27 C29 H29B 109.5 . . ?
H29A C29 H29B 109.5 . . ?
C27 C29 H29C 109.5 . . ?
H29A C29 H29C 109.5 . . ?
H29B C29 H29C 109.5 . . ?
C31 C30 C38 121.7(3) . . ?
C31 C30 N3 120.1(3) . . ?
C38 C30 N3 118.2(3) . . ?
C35 C31 C30 117.4(3) . . ?
C35 C31 C32 119.5(3) . . ?
C30 C31 C32 123.1(3) . . ?
C31 C32 C33 111.2(3) . . ?
C31 C32 C34 112.4(3) . . ?
C33 C32 C34 109.7(3) . . ?
C31 C32 H32 107.8 . . ?
C33 C32 H32 107.8 . . ?
C34 C32 H32 107.8 . . ?
C32 C33 H33A 109.5 . . ?
C32 C33 H33B 109.5 . . ?
H33A C33 H33B 109.5 . . ?
C32 C33 H33C 109.5 . . ?
H33A C33 H33C 109.5 . . ?
H33B C33 H33C 109.5 . . ?
C32 C34 H34A 109.5 . . ?
C32 C34 H34B 109.5 . . ?
H34A C34 H34B 109.5 . . ?
C32 C34 H34C 109.5 . . ?
H34A C34 H34C 109.5 . . ?
H34B C34 H34C 109.5 . . ?
C36 C35 C31 121.6(4) . . ?
C36 C35 H35 119.2 . . ?
C31 C35 H35 119.2 . . ?
C35 C36 C37 120.4(4) . . ?
C35 C36 H36 119.8 . . ?
C37 C36 H36 119.8 . . ?
C36 C37 C38 120.9(4) . . ?
C36 C37 H37 119.6 . . ?
C38 C37 H37 119.6 . . ?
C37 C38 C30 118.0(3) . . ?
C37 C38 C39 119.6(3) . . ?
C30 C38 C39 122.4(3) . . ?
C40 C39 C38 112.0(3) . . ?
C40 C39 C41 111.0(4) . . ?
C38 C39 C41 111.1(3) . . ?
C40 C39 H39 107.5 . . ?
C38 C39 H39 107.5 . . ?
C41 C39 H39 107.5 . . ?
C39 C40 H40A 109.5 . . ?
C39 C40 H40B 109.5 . . ?
H40A C40 H40B 109.5 . . ?
C39 C40 H40C 109.5 . . ?
H40A C40 H40C 109.5 . . ?
H40B C40 H40C 109.5 . . ?
C39 C41 H41A 109.5 . . ?
C39 C41 H41B 109.5 . . ?
H41A C41 H41B 109.5 . . ?
C39 C41 H41C 109.5 . . ?
H41A C41 H41C 109.5 . . ?
H41B C41 H41C 109.5 . . ?
C43 C42 H42A 109.5 . . ?
C43 C42 H42B 109.5 . . ?
H42A C42 H42B 109.5 . . ?
C43 C42 H42C 109.5 . . ?
H42A C42 H42C 109.5 . . ?
H42B C42 H42C 109.5 . . ?
N3 C43 C44 122.9(3) . . ?
N3 C43 C42 121.0(3) . . ?
C44 C43 C42 116.1(3) . . ?
C45 C44 C43 127.8(3) . . ?
C45 C44 H44 116.1 . . ?
C43 C44 H44 116.1 . . ?
N4 C45 C44 123.8(3) . . ?
N4 C45 C46 121.2(3) . . ?
C44 C45 C46 115.0(3) . . ?
C45 C46 H46A 109.5 . . ?
C45 C46 H46B 109.5 . . ?
H46A C46 H46B 109.5 . . ?
C45 C46 H46C 109.5 . . ?
H46A C46 H46C 109.5 . . ?
H46B C46 H46C 109.5 . . ?
C48 C47 C55 120.9(3) . . ?
C48 C47 N4 120.6(3) . . ?
C55 C47 N4 118.5(3) . . ?
C52 C48 C47 118.0(3) . . ?
C52 C48 C49 119.9(3) . . ?
C47 C48 C49 122.0(3) . . ?
C51 C49 C48 113.9(3) . . ?
C51 C49 C50 109.9(3) . . ?
C48 C49 C50 111.4(3) . . ?
C51 C49 H49 107.1 . . ?
C48 C49 H49 107.1 . . ?
C50 C49 H49 107.1 . . ?
C49 C50 H50A 109.5 . . ?
C49 C50 H50B 109.5 . . ?
H50A C50 H50B 109.5 . . ?
C49 C50 H50C 109.5 . . ?
H50A C50 H50C 109.5 . . ?
H50B C50 H50C 109.5 . . ?
C49 C51 H51A 109.5 . . ?
C49 C51 H51B 109.5 . . ?
H51A C51 H51B 109.5 . . ?
C49 C51 H51C 109.5 . . ?
H51A C51 H51C 109.5 . . ?
H51B C51 H51C 109.5 . . ?
C53 C52 C48 121.4(4) . . ?
C53 C52 H52 119.3 . . ?
C48 C52 H52 119.3 . . ?
C54 C53 C52 119.9(4) . . ?
C54 C53 H53 120.0 . . ?
C52 C53 H53 120.0 . . ?
C53 C54 C55 121.7(4) . . ?
C53 C54 H54 119.2 . . ?
C55 C54 H54 119.2 . . ?
C54 C55 C47 117.8(4) . . ?
C54 C55 C56 119.1(4) . . ?
C47 C55 C56 123.1(3) . . ?
C57 C56 C58 110.7(4) . . ?
C57 C56 C55 110.3(4) . . ?
C58 C56 C55 112.6(4) . . ?
C57 C56 H56 107.7 . . ?
C58 C56 H56 107.7 . . ?
C55 C56 H56 107.7 . . ?
C56 C57 H57A 109.5 . . ?
C56 C57 H57B 109.5 . . ?
H57A C57 H57B 109.5 . . ?
C56 C57 H57C 109.5 . . ?
H57A C57 H57C 109.5 . . ?
H57B C57 H57C 109.5 . . ?
C56 C58 H58A 109.5 . . ?
C56 C58 H58B 109.5 . . ?
H58A C58 H58B 109.5 . . ?
C56 C58 H58C 109.5 . . ?
H58A C58 H58C 109.5 . . ?
H58B C58 H58C 109.5 . . ?
C60 C59 H59A 109.5 . . ?
C60 C59 H59B 109.5 . . ?
H59A C59 H59B 109.5 . . ?
C60 C59 H59C 109.5 . . ?
H59A C59 H59C 109.5 . . ?
H59B C59 H59C 109.5 . . ?
C61 C60 C59 123.5(12) . . ?
C61 C60 H60A 106.5 . . ?
C59 C60 H60A 106.5 . . ?
C61 C60 H60B 106.5 . . ?
C59 C60 H60B 106.5 . . ?
H60A C60 H60B 106.5 . . ?
C62 C61 C60 128.7(10) . . ?
C62 C61 H61A 105.1 . . ?
C60 C61 H61A 105.1 . . ?
C62 C61 H61B 105.1 . . ?
C60 C61 H61B 105.1 . . ?
H61A C61 H61B 105.9 . . ?
C63 C62 C61 134.0(12) . . ?
C63 C62 H62A 103.7 . . ?
C61 C62 H62A 103.7 . . ?
C63 C62 H62B 103.7 . . ?
C61 C62 H62B 103.7 . . ?
H62A C62 H62B 105.3 . . ?
C62 C63 C64 130.6(13) . . ?
C62 C63 H63A 104.6 . . ?
C64 C63 H63A 104.6 . . ?
C62 C63 H63B 104.6 . . ?
C64 C63 H63B 104.6 . . ?
H63A C63 H63B 105.7 . . ?
C63 C64 H64A 109.5 . . ?
C63 C64 H64B 109.5 . . ?
H64A C64 H64B 109.5 . . ?
C63 C64 H64C 109.5 . . ?
H64A C64 H64C 109.5 . . ?
H64B C64 H64C 109.5 . . ?
O1 V1 O3 118.96(12) . . ?
O1 V1 N2 107.60(12) . . ?
O3 V1 N2 112.96(11) . . ?
O1 V1 N1 105.29(11) . . ?
O3 V1 N1 117.22(11) . . ?
N2 V1 N1 90.99(11) . . ?
O2 V2 O3 118.75(12) . . ?
O2 V2 N3 107.01(12) . . ?
O3 V2 N3 112.85(11) . . ?
O2 V2 N4 105.34(12) . . ?
O3 V2 N4 118.24(11) . . ?
N3 V2 N4 90.74(11) . . ?
C14 N1 C1 118.2(3) . . ?
C14 N1 V1 125.6(2) . . ?
C1 N1 V1 115.53(19) . . ?
C16 N2 C18 119.7(3) . . ?
C16 N2 V1 126.4(2) . . ?
C18 N2 V1 113.9(2) . . ?
C43 N3 C30 118.9(3) . . ?
C43 N3 V2 126.5(2) . . ?
C30 N3 V2 114.63(19) . . ?
C45 N4 C47 118.0(3) . . ?
C45 N4 V2 125.9(2) . . ?
C47 N4 V2 115.8(2) . . ?
V1 O3 V2 152.51(15) . . ?

loop_
_geom_bond_atom_site_label_1
_geom_bond_atom_site_label_2
_geom_bond_distance
_geom_bond_site_symmetry_2
_geom_bond_publ_flag
C1 C2 1.405(5) . ?
C1 C9 1.407(5) . ?
C1 N1 1.447(4) . ?
C2 C6 1.401(5) . ?
C2 C3 1.514(5) . ?
C3 C4 1.526(5) . ?
C3 C5 1.528(5) . ?
C3 H3 0.9800 . ?
C4 H4A 0.9600 . ?
C4 H4B 0.9600 . ?
C4 H4C 0.9600 . ?
C5 H5A 0.9600 . ?
C5 H5B 0.9600 . ?
C5 H5C 0.9600 . ?
C6 C7 1.370(5) . ?
C6 H6 0.9300 . ?
C7 C8 1.378(6) . ?
C7 H7 0.9300 . ?
C8 C9 1.382(5) . ?
C8 H8 0.9300 . ?
C9 C10 1.523(5) . ?
C10 C11 1.532(7) . ?
C10 C12 1.543(6) . ?
C10 H10 0.9800 . ?
C11 H11A 0.9600 . ?
C11 H11B 0.9600 . ?
C11 H11C 0.9600 . ?
C12 H12A 0.9600 . ?
C12 H12B 0.9600 . ?
C12 H12C 0.9600 . ?
C13 C14 1.503(5) . ?
C13 H13A 0.9600 . ?
C13 H13B 0.9600 . ?
C13 H13C 0.9600 . ?
C14 N1 1.347(4) . ?
C14 C15 1.395(5) . ?
C15 C16 1.396(5) . ?
C15 H15 0.9300 . ?
C16 N2 1.329(4) . ?
C16 C17 1.503(5) . ?
C17 H17A 0.9600 . ?
C17 H17B 0.9600 . ?
C17 H17C 0.9600 . ?
C18 C26 1.403(5) . ?
C18 C19 1.412(5) . ?
C18 N2 1.447(4) . ?
C19 C23 1.386(5) . ?
C19 C20 1.521(5) . ?
C20 C21 1.531(7) . ?
C20 C22 1.552(7) . ?
C20 H20 0.9800 . ?
C21 H21A 0.9600 . ?
C21 H21B 0.9600 . ?
C21 H21C 0.9600 . ?
C22 H22A 0.9600 . ?
C22 H22B 0.9600 . ?
C22 H22C 0.9600 . ?
C23 C24 1.371(6) . ?
C23 H23 0.9300 . ?
C24 C25 1.371(6) . ?
C24 H24 0.9300 . ?
C25 C26 1.395(5) . ?
C25 H25 0.9300 . ?
C26 C27 1.527(5) . ?
C27 C29 1.524(5) . ?
C27 C28 1.539(6) . ?
C27 H27 0.9800 . ?
C28 H28A 0.9600 . ?
C28 H28B 0.9600 . ?
C28 H28C 0.9600 . ?
C29 H29A 0.9600 . ?
C29 H29B 0.9600 . ?
C29 H29C 0.9600 . ?
C30 C31 1.405(5) . ?
C30 C38 1.410(5) . ?
C30 N3 1.457(4) . ?
C31 C35 1.395(5) . ?
C31 C32 1.520(5) . ?
C32 C33 1.534(5) . ?
C32 C34 1.534(5) . ?
C32 H32 0.9800 . ?
C33 H33A 0.9600 . ?
C33 H33B 0.9600 . ?
C33 H33C 0.9600 . ?
C34 H34A 0.9600 . ?
C34 H34B 0.9600 . ?
C34 H34C 0.9600 . ?
C35 C36 1.373(6) . ?
C35 H35 0.9300 . ?
C36 C37 1.378(6) . ?
C36 H36 0.9300 . ?
C37 C38 1.395(5) . ?
C37 H37 0.9300 . ?
C38 C39 1.523(5) . ?
C39 C40 1.511(6) . ?
C39 C41 1.530(5) . ?
C39 H39 0.9800 . ?
C40 H40A 0.9600 . ?
C40 H40B 0.9600 . ?
C40 H40C 0.9600 . ?
C41 H41A 0.9600 . ?
C41 H41B 0.9600 . ?
C41 H41C 0.9600 . ?
C42 C43 1.526(5) . ?
C42 H42A 0.9600 . ?
C42 H42B 0.9600 . ?
C42 H42C 0.9600 . ?
C43 N3 1.336(4) . ?
C43 C44 1.401(5) . ?
C44 C45 1.386(5) . ?
C44 H44 0.9300 . ?
C45 N4 1.331(4) . ?
C45 C46 1.506(5) . ?
C46 H46A 0.9600 . ?
C46 H46B 0.9600 . ?
C46 H46C 0.9600 . ?
C47 C48 1.400(5) . ?
C47 C55 1.417(5) . ?
C47 N4 1.448(4) . ?
C48 C52 1.389(5) . ?
C48 C49 1.526(5) . ?
C49 C51 1.514(5) . ?
C49 C50 1.535(5) . ?
C49 H49 0.9800 . ?
C50 H50A 0.9600 . ?
C50 H50B 0.9600 . ?
C50 H50C 0.9600 . ?
C51 H51A 0.9600 . ?
C51 H51B 0.9600 . ?
C51 H51C 0.9600 . ?
C52 C53 1.375(6) . ?
C52 H52 0.9300 . ?
C53 C54 1.371(6) . ?
C53 H53 0.9300 . ?
C54 C55 1.384(6) . ?
C54 H54 0.9300 . ?
C55 C56 1.528(6) . ?
C56 C57 1.518(7) . ?
C56 C58 1.527(6) . ?
C56 H56 0.9800 . ?
C57 H57A 0.9600 . ?
C57 H57B 0.9600 . ?
C57 H57C 0.9600 . ?
C58 H58A 0.9600 . ?
C58 H58B 0.9600 . ?
C58 H58C 0.9600 . ?
C59 C60 1.423(15) . ?
C59 H59A 0.9600 . ?
C59 H59B 0.9600 . ?
C59 H59C 0.9600 . ?
C60 C61 1.355(14) . ?
C60 H60A 0.9700 . ?
C60 H60B 0.9700 . ?
C61 C62 1.358(13) . ?
C61 H61A 0.9700 . ?
C61 H61B 0.9700 . ?
C62 C63 1.305(13) . ?
C62 H62A 0.9700 . ?
C62 H62B 0.9700 . ?
C63 C64 1.383(15) . ?
C63 H63A 0.9700 . ?
C63 H63B 0.9700 . ?
C64 H64A 0.9600 . ?
C64 H64B 0.9600 . ?
C64 H64C 0.9600 . ?
V1 O1 1.592(2) . ?
V1 O3 1.800(2) . ?
V1 N2 2.004(3) . ?
V1 N1 2.015(3) . ?
V2 O2 1.590(2) . ?
V2 O3 1.810(2) . ?
V2 N3 1.997(3) . ?
V2 N4 2.014(3) . ?
